data_4078151
loop_
_publ_author_name
'Frutos-Pedre\~no, Roberto'
'Gonz\'alez-Herrero, Pablo'
'Vicente, Jos\'e'
'Jones, Peter G.'

_publ_section_title
;
 Sequential Insertion of Alkynes and CO or Isocyanides into the Pd--C Bond
 of Cyclopalladated Phenylacetamides. Synthesis of Eight-Membered
 Palladacycles, Benzo[d]azocine-2,4(1H,3H)-diones, and Highly
 Functionalized Acrylonitrile and Acrylamide Derivatives
;
_journal_issue 8
_journal_name_full Organometallics
_journal_page_first 3361
_journal_paper_doi 10.1021/om300151n
_journal_volume 31
_journal_year 2012
_chemical_formula_sum 'C23 H17 N O2'
_chemical_formula_weight 339.38
_chemical_name_systematic
; 
 ? 
;
_space_group_IT_number 2
_symmetry_cell_setting triclinic
_symmetry_space_group_name_Hall '-P 1'
_symmetry_space_group_name_H-M 'P -1'
_atom_sites_solution_hydrogens geom
_atom_sites_solution_primary direct
_atom_sites_solution_secondary difmap
_audit_creation_method SHELXL-97
_cell_angle_alpha 104.998(10)
_cell_angle_beta 103.082(10)
_cell_angle_gamma 104.619(10)
_cell_formula_units_Z 2
_cell_length_a 8.7948(11)
_cell_length_b 9.8117(10)
_cell_length_c 11.3509(13)
_cell_measurement_reflns_used 10815
_cell_measurement_temperature 100(2)
_cell_measurement_theta_max 75.8098
_cell_measurement_theta_min 4.2390
_cell_volume 869.8(2)
_computing_cell_refinement
; 
CrysAlisPro, Oxford Diffraction Ltd., 
Version 1.171.33.52 (release 06-11-2009 CrysAlis171 .NET) 
(compiled Nov  6 2009,16:24:50) 
;
_computing_data_collection
; 
CrysAlisPro, Oxford Diffraction Ltd., 
Version 1.171.33.52 (release 06-11-2009 CrysAlis171 .NET) 
(compiled Nov  6 2009,16:24:50) 
;
_computing_data_reduction
; 
CrysAlisPro, Oxford Diffraction Ltd., 
Version 1.171.33.52 (release 06-11-2009 CrysAlis171 .NET) 
(compiled Nov  6 2009,16:24:50) 
;
_computing_molecular_graphics 'Bruker XP'
_computing_publication_material SHELXL-97
_computing_structure_refinement 'SHELXL-97 (Sheldrick, 1997)'
_computing_structure_solution 'SHELXS-97 (Sheldrick, 1990)'
_diffrn_ambient_temperature 100(2)
_diffrn_detector_area_resol_mean 10.3543
_diffrn_measured_fraction_theta_full 0.999
_diffrn_measured_fraction_theta_max 0.989
_diffrn_measurement_device_type 'OD Xcalibur, Atlas, Nova'
_diffrn_measurement_method \w-scan
_diffrn_radiation_monochromator mirror
_diffrn_radiation_source 'Nova (Cu) X-ray Source'
_diffrn_radiation_type CuK\a
_diffrn_radiation_wavelength 1.54184
_diffrn_reflns_av_R_equivalents 0.0314
_diffrn_reflns_av_sigmaI/netI 0.0166
_diffrn_reflns_limit_h_max 9
_diffrn_reflns_limit_h_min -10
_diffrn_reflns_limit_k_max 12
_diffrn_reflns_limit_k_min -12
_diffrn_reflns_limit_l_max 14
_diffrn_reflns_limit_l_min -14
_diffrn_reflns_number 17329
_diffrn_reflns_theta_full 72.50
_diffrn_reflns_theta_max 75.92
_diffrn_reflns_theta_min 4.24
_exptl_absorpt_coefficient_mu 0.658
_exptl_absorpt_correction_T_max 1.00000
_exptl_absorpt_correction_T_min 0.87793
_exptl_absorpt_correction_type multi-scan
_exptl_absorpt_process_details
; 
CrysAlisPro, Oxford Diffraction Ltd., 
Version 1.171.33.52 (release 06-11-2009 CrysAlis171 .NET) 
(compiled Nov  6 2009,16:24:50) 
;
_exptl_crystal_colour colourless
_exptl_crystal_density_diffrn 1.296
_exptl_crystal_density_meas ?
_exptl_crystal_density_method 'not measured'
_exptl_crystal_description plate
_exptl_crystal_F_000 356
_exptl_crystal_size_max 0.20
_exptl_crystal_size_mid 0.10
_exptl_crystal_size_min 0.05
_refine_diff_density_max 0.262
_refine_diff_density_min -0.235
_refine_diff_density_rms 0.037
_refine_ls_extinction_method none
_refine_ls_goodness_of_fit_ref 1.081
_refine_ls_hydrogen_treatment 'NH free, others riding'
_refine_ls_matrix_type full
_refine_ls_number_parameters 239
_refine_ls_number_reflns 3585
_refine_ls_number_restraints 0
_refine_ls_restrained_S_all 1.081
_refine_ls_R_factor_all 0.0459
_refine_ls_R_factor_gt 0.0398
_refine_ls_shift/su_max 0.001
_refine_ls_shift/su_mean 0.000
_refine_ls_structure_factor_coef Fsqd
_refine_ls_weighting_details 'calc w=1/[\s^2^(Fo^2^)+(0.0586P)^2^+0.1922P] where P=(Fo^2^+2Fc^2^)/3'
_refine_ls_weighting_scheme calc
_refine_ls_wR_factor_gt 0.1072
_refine_ls_wR_factor_ref 0.1110
_reflns_number_gt 3085
_reflns_number_total 3585
_reflns_threshold_expression >2sigma(I)
_cod_data_source_file om300151n_si_001.cif
_cod_data_source_block rumor
_cod_depositor_comments
;
The following automatic conversions were performed:

'_exptl_crystal_density_meas' value 'not measured' was changed to '?'
- the value is perceived as not measured.

Automatic conversion script
Id: cif_fix_values 3008 2015-01-20 13:52:24Z robertas 
;
_cod_original_cell_volume 869.78(17)
_cod_database_code 4078151

loop_
_symmetry_equiv_pos_as_xyz
'x, y, z'
'-x, -y, -z'

loop_
_atom_site_label
_atom_site_type_symbol
_atom_site_fract_x
_atom_site_fract_y
_atom_site_fract_z
_atom_site_U_iso_or_equiv
_atom_site_adp_type
_atom_site_occupancy
_atom_site_symmetry_multiplicity
_atom_site_calc_flag
_atom_site_refinement_flags
O1 O 0.08925(11) 0.00600(9) 0.15327(8) 0.0313(2) Uani 1 1 d .
O2 O 0.28615(13) 0.31562(11) -0.04456(9) 0.0400(2) Uani 1 1 d .
C1 C 0.36222(15) 0.17426(14) 0.27482(12) 0.0290(3) Uani 1 1 d .
H1A H 0.3558 0.1103 0.3294 0.035 Uiso 1 1 calc R
H1B H 0.3763 0.2767 0.3281 0.035 Uiso 1 1 calc R
C2 C 0.20327(15) 0.11555(13) 0.16465(12) 0.0271(3) Uani 1 1 d .
N3 N 0.18888(13) 0.18055(11) 0.07078(10) 0.0281(2) Uani 1 1 d .
H03 H 0.107(2) 0.1272(18) 0.0000(16) 0.035(4) Uiso 1 1 d .
C4 C 0.29578(16) 0.30644(14) 0.06106(12) 0.0304(3) Uani 1 1 d .
C5 C 0.40283(16) 0.43628(13) 0.18032(12) 0.0299(3) Uani 1 1 d .
C6 C 0.55672(16) 0.44266(14) 0.23969(12) 0.0304(3) Uani 1 1 d .
C6A C 0.60240(16) 0.30390(14) 0.20893(12) 0.0316(3) Uani 1 1 d .
C7 C 0.74024(17) 0.30051(17) 0.16767(14) 0.0392(3) Uani 1 1 d .
H7 H 0.8055 0.3875 0.1577 0.047 Uiso 1 1 calc R
C8 C 0.78227(18) 0.17156(18) 0.14124(14) 0.0440(4) Uani 1 1 d .
H8 H 0.8736 0.1694 0.1102 0.053 Uiso 1 1 calc R
C9 C 0.69184(18) 0.04581(17) 0.15984(14) 0.0419(3) Uani 1 1 d .
H9 H 0.7222 -0.0419 0.1432 0.050 Uiso 1 1 calc R
C10 C 0.55694(17) 0.04842(15) 0.20280(13) 0.0360(3) Uani 1 1 d .
H10 H 0.4950 -0.0379 0.2156 0.043 Uiso 1 1 calc R
C10A C 0.51086(15) 0.17694(14) 0.22752(12) 0.0301(3) Uani 1 1 d .
C11 C 0.31973(17) 0.54848(14) 0.21641(13) 0.0330(3) Uani 1 1 d .
C12 C 0.2248(3) 0.58829(18) 0.12467(17) 0.0573(5) Uani 1 1 d .
H12 H 0.2166 0.5476 0.0370 0.069 Uiso 1 1 calc R
C13 C 0.1412(3) 0.6872(2) 0.1595(2) 0.0705(6) Uani 1 1 d .
H13 H 0.0768 0.7134 0.0952 0.085 Uiso 1 1 calc R
C14 C 0.1503(2) 0.74736(19) 0.2849(2) 0.0567(4) Uani 1 1 d .
H14 H 0.0941 0.8160 0.3080 0.068 Uiso 1 1 calc R
C15 C 0.2421(2) 0.70715(18) 0.37732(18) 0.0498(4) Uani 1 1 d .
H15 H 0.2481 0.7473 0.4646 0.060 Uiso 1 1 calc R
C16 C 0.32584(19) 0.60814(16) 0.34344(15) 0.0403(3) Uani 1 1 d .
H16 H 0.3882 0.5808 0.4079 0.048 Uiso 1 1 calc R
C21 C 0.68220(16) 0.57724(14) 0.34233(12) 0.0327(3) Uani 1 1 d .
C22 C 0.69428(18) 0.72198(16) 0.34170(14) 0.0393(3) Uani 1 1 d .
H22 H 0.6264 0.7361 0.2710 0.047 Uiso 1 1 calc R
C23 C 0.8051(2) 0.84501(17) 0.44403(16) 0.0466(4) Uani 1 1 d .
H23 H 0.8109 0.9429 0.4438 0.056 Uiso 1 1 calc R
C24 C 0.90749(19) 0.82628(17) 0.54651(15) 0.0464(4) Uani 1 1 d .
H24 H 0.9804 0.9110 0.6176 0.056 Uiso 1 1 calc R
C25 C 0.90350(18) 0.68492(18) 0.54522(14) 0.0444(4) Uani 1 1 d .
H25 H 0.9768 0.6719 0.6137 0.053 Uiso 1 1 calc R
C26 C 0.79161(17) 0.56066(16) 0.44317(14) 0.0384(3) Uani 1 1 d .
H26 H 0.7900 0.4633 0.4424 0.046 Uiso 1 1 calc R

loop_
_atom_site_aniso_label
_atom_site_aniso_U_11
_atom_site_aniso_U_22
_atom_site_aniso_U_33
_atom_site_aniso_U_23
_atom_site_aniso_U_13
_atom_site_aniso_U_12
O1 0.0271(4) 0.0289(4) 0.0360(5) 0.0091(4) 0.0084(4) 0.0090(4)
O2 0.0458(6) 0.0387(5) 0.0314(5) 0.0120(4) 0.0107(4) 0.0082(4)
C1 0.0264(6) 0.0296(6) 0.0319(6) 0.0102(5) 0.0084(5) 0.0112(5)
C2 0.0245(6) 0.0257(6) 0.0324(6) 0.0067(5) 0.0107(5) 0.0122(5)
N3 0.0238(5) 0.0277(5) 0.0301(5) 0.0075(4) 0.0057(4) 0.0089(4)
C4 0.0288(6) 0.0304(6) 0.0334(6) 0.0104(5) 0.0098(5) 0.0121(5)
C5 0.0318(6) 0.0273(6) 0.0307(6) 0.0106(5) 0.0108(5) 0.0084(5)
C6 0.0296(6) 0.0310(6) 0.0319(6) 0.0101(5) 0.0135(5) 0.0093(5)
C6A 0.0262(6) 0.0343(6) 0.0312(6) 0.0051(5) 0.0081(5) 0.0116(5)
C7 0.0296(7) 0.0454(8) 0.0392(7) 0.0074(6) 0.0137(6) 0.0107(6)
C8 0.0315(7) 0.0590(9) 0.0397(7) 0.0047(6) 0.0135(6) 0.0221(7)
C9 0.0377(8) 0.0442(8) 0.0396(7) 0.0026(6) 0.0067(6) 0.0231(6)
C10 0.0322(7) 0.0356(7) 0.0364(7) 0.0065(5) 0.0046(5) 0.0163(5)
C10A 0.0248(6) 0.0329(6) 0.0300(6) 0.0061(5) 0.0056(5) 0.0125(5)
C11 0.0329(7) 0.0272(6) 0.0384(7) 0.0114(5) 0.0095(5) 0.0101(5)
C12 0.0810(13) 0.0392(8) 0.0446(8) 0.0085(7) -0.0008(8) 0.0319(8)
C13 0.0858(15) 0.0477(10) 0.0675(12) 0.0113(9) -0.0087(10) 0.0417(10)
C14 0.0592(10) 0.0427(8) 0.0783(12) 0.0215(8) 0.0207(9) 0.0330(8)
C15 0.0598(10) 0.0463(8) 0.0612(10) 0.0236(7) 0.0319(8) 0.0301(8)
C16 0.0435(8) 0.0421(7) 0.0468(8) 0.0212(6) 0.0196(6) 0.0222(6)
C21 0.0285(6) 0.0337(6) 0.0338(6) 0.0076(5) 0.0139(5) 0.0070(5)
C22 0.0363(7) 0.0360(7) 0.0420(7) 0.0099(6) 0.0152(6) 0.0068(6)
C23 0.0455(9) 0.0352(7) 0.0508(9) 0.0060(6) 0.0207(7) 0.0034(6)
C24 0.0385(8) 0.0438(8) 0.0399(8) -0.0014(6) 0.0157(6) -0.0021(6)
C25 0.0311(7) 0.0545(9) 0.0367(7) 0.0050(6) 0.0088(6) 0.0084(6)
C26 0.0321(7) 0.0411(7) 0.0386(7) 0.0083(6) 0.0120(6) 0.0107(6)

loop_
_atom_type_symbol
_atom_type_description
_atom_type_scat_dispersion_real
_atom_type_scat_dispersion_imag
_atom_type_scat_source
C C 0.0181 0.0091 'International Tables Vol C Tables 4.2.6.8 and 6.1.1.4'
H H 0.0000 0.0000 'International Tables Vol C Tables 4.2.6.8 and 6.1.1.4'
N N 0.0311 0.0180 'International Tables Vol C Tables 4.2.6.8 and 6.1.1.4'
O O 0.0492 0.0322 'International Tables Vol C Tables 4.2.6.8 and 6.1.1.4'

loop_
_geom_angle_atom_site_label_1
_geom_angle_atom_site_label_2
_geom_angle_atom_site_label_3
_geom_angle
C2 C1 C10A 111.59(10)
O1 C2 N3 118.90(11)
O1 C2 C1 121.45(11)
N3 C2 C1 119.54(11)
C2 N3 C4 130.87(11)
O2 C4 N3 118.51(12)
O2 C4 C5 120.92(11)
N3 C4 C5 120.02(11)
C6 C5 C11 127.48(12)
C6 C5 C4 120.01(11)
C11 C5 C4 112.48(11)
C5 C6 C21 124.03(12)
C5 C6 C6A 118.87(11)
C21 C6 C6A 116.94(11)
C10A C6A C7 119.12(12)
C10A C6A C6 119.50(11)
C7 C6A C6 121.30(12)
C8 C7 C6A 120.60(14)
C9 C8 C7 120.29(13)
C8 C9 C10 119.71(13)
C9 C10 C10A 120.69(14)
C6A C10A C10 119.55(12)
C6A C10A C1 121.78(11)
C10 C10A C1 118.67(12)
C12 C11 C16 117.93(14)
C12 C11 C5 121.51(13)
C16 C11 C5 120.39(12)
C11 C12 C13 120.67(16)
C14 C13 C12 121.00(16)
C13 C14 C15 119.15(15)
C14 C15 C16 120.28(16)
C15 C16 C11 120.94(14)
C26 C21 C22 118.32(13)
C26 C21 C6 119.67(12)
C22 C21 C6 122.01(12)
C23 C22 C21 120.21(14)
C24 C23 C22 120.55(15)
C25 C24 C23 119.90(14)
C24 C25 C26 119.86(15)
C21 C26 C25 120.97(14)

loop_
_geom_bond_atom_site_label_1
_geom_bond_atom_site_label_2
_geom_bond_distance
O1 C2 1.2260(15)
O2 C4 1.2110(16)
C1 C2 1.5097(17)
C1 C10A 1.5184(17)
C2 N3 1.3746(16)
N3 C4 1.3976(16)
C4 C5 1.5056(18)
C5 C6 1.3463(19)
C5 C11 1.4906(18)
C6 C21 1.4849(18)
C6 C6A 1.4935(17)
C6A C10A 1.3969(19)
C6A C7 1.3997(19)
C7 C8 1.385(2)
C8 C9 1.384(2)
C9 C10 1.385(2)
C10 C10A 1.3998(17)
C11 C12 1.384(2)
C11 C16 1.392(2)
C12 C13 1.389(3)
C13 C14 1.368(3)
C14 C15 1.378(2)
C15 C16 1.389(2)
C21 C26 1.393(2)
C21 C22 1.399(2)
C22 C23 1.387(2)
C23 C24 1.385(2)
C24 C25 1.375(2)
C25 C26 1.394(2)

loop_
_geom_hbond_atom_site_label_D
_geom_hbond_atom_site_label_H
_geom_hbond_atom_site_label_A
_geom_hbond_distance_DH
_geom_hbond_distance_HA
_geom_hbond_distance_DA
_geom_hbond_angle_DHA
_geom_hbond_site_symmetry_A
N3 H03 O1 0.877(17) 2.009(18) 2.8838(15) 174.9(15) 2
C9 H9 O2 0.95 2.60 3.5192(18) 162.0 2_655

loop_
_geom_torsion_atom_site_label_1
_geom_torsion_atom_site_label_2
_geom_torsion_atom_site_label_3
_geom_torsion_atom_site_label_4
_geom_torsion
C10A C1 C2 O1 122.04(12)
C10A C1 C2 N3 -54.18(14)
O1 C2 N3 C4 178.05(11)
C1 C2 N3 C4 -5.64(18)
C2 N3 C4 O2 155.96(12)
C2 N3 C4 C5 -32.45(19)
O2 C4 C5 C6 -96.81(16)
N3 C4 C5 C6 91.81(15)
O2 C4 C5 C11 81.70(15)
N3 C4 C5 C11 -89.68(14)
C11 C5 C6 C21 -10.0(2)
C4 C5 C6 C21 168.25(11)
C11 C5 C6 C6A 165.15(12)
C4 C5 C6 C6A -16.59(18)
C5 C6 C6A C10A -57.87(17)
C21 C6 C6A C10A 117.63(13)
C5 C6 C6A C7 125.28(14)
C21 C6 C6A C7 -59.22(17)
C10A C6A C7 C8 2.2(2)
C6 C6A C7 C8 179.10(12)
C6A C7 C8 C9 -2.4(2)
C7 C8 C9 C10 1.2(2)
C8 C9 C10 C10A 0.1(2)
C7 C6A C10A C10 -0.96(19)
C6 C6A C10A C10 -177.87(11)
C7 C6A C10A C1 178.69(12)
C6 C6A C10A C1 1.78(18)
C9 C10 C10A C6A -0.18(19)
C9 C10 C10A C1 -179.84(12)
C2 C1 C10A C6A 92.80(14)
C2 C1 C10A C10 -87.55(14)
C6 C5 C11 C12 138.23(16)
C4 C5 C11 C12 -40.15(19)
C6 C5 C11 C16 -46.6(2)
C4 C5 C11 C16 135.07(13)
C16 C11 C12 C13 1.3(3)
C5 C11 C12 C13 176.61(17)
C11 C12 C13 C14 -0.1(3)
C12 C13 C14 C15 -0.9(3)
C13 C14 C15 C16 0.8(3)
C14 C15 C16 C11 0.4(3)
C12 C11 C16 C15 -1.4(2)
C5 C11 C16 C15 -176.79(14)
C5 C6 C21 C26 144.35(13)
C6A C6 C21 C26 -30.90(17)
C5 C6 C21 C22 -35.40(19)
C6A C6 C21 C22 149.36(13)
C26 C21 C22 C23 -4.4(2)
C6 C21 C22 C23 175.32(13)
C21 C22 C23 C24 1.4(2)
C22 C23 C24 C25 2.2(2)
C23 C24 C25 C26 -2.6(2)
C22 C21 C26 C25 4.0(2)
C6 C21 C26 C25 -175.75(13)
C24 C25 C26 C21 -0.5(2)
